data_7209737
loop_
_publ_author_name
'Liu, Yong-Liang'
'Yue, Ke-Fen'
'Li, Dong-Sheng'
'Yu, Yang'
'Hou, Lei'
'Wang, Yao-Yu'

_publ_section_title
;
 The first one-fold inclined 1D \\rightarrow 3D polycatenation assembly
 from unique interweaving triple-stranded helices
;
_journal_issue 15
_journal_name_full CrystEngComm
_journal_page_first 2791
_journal_paper_doi 10.1039/c3ce27061k
_journal_volume 15
_journal_year 2013
_chemical_formula_sum 'C20 H25 Co N4 O11'
_chemical_formula_weight 556.37
_chemical_name_systematic
;
?
;
_space_group_IT_number 122
_symmetry_cell_setting tetragonal
_symmetry_space_group_name_Hall 'I -4 2bw'
_symmetry_space_group_name_H-M 'I -4 2 d'
_atom_sites_solution_hydrogens geom
_atom_sites_solution_primary direct
_atom_sites_solution_secondary difmap
_audit_creation_method SHELXL-97
_cell_angle_alpha 90.00
_cell_angle_beta 90.00
_cell_angle_gamma 90.00
_cell_formula_units_Z 8
_cell_length_a 11.8179(10)
_cell_length_b 11.8179(10)
_cell_length_c 37.714(5)
_cell_measurement_reflns_used 1422
_cell_measurement_temperature 296(2)
_cell_measurement_theta_max 17.946
_cell_measurement_theta_min 2.366
_cell_volume 5267.2(9)
_computing_structure_refinement 'SHELXL-97 (Sheldrick, 1997)'
_computing_structure_solution 'SHELXS-97 (Sheldrick, 1990)'
_diffrn_ambient_temperature 296(2)
_diffrn_measured_fraction_theta_full 1.000
_diffrn_measured_fraction_theta_max 1.000
_diffrn_radiation_monochromator graphite
_diffrn_radiation_source 'fine-focus sealed tube'
_diffrn_radiation_type MoK\a
_diffrn_radiation_wavelength 0.71073
_diffrn_reflns_av_R_equivalents 0.0838
_diffrn_reflns_av_sigmaI/netI 0.0656
_diffrn_reflns_limit_h_max 14
_diffrn_reflns_limit_h_min -9
_diffrn_reflns_limit_k_max 13
_diffrn_reflns_limit_k_min -14
_diffrn_reflns_limit_l_max 46
_diffrn_reflns_limit_l_min -45
_diffrn_reflns_number 13953
_diffrn_reflns_theta_full 25.99
_diffrn_reflns_theta_max 25.99
_diffrn_reflns_theta_min 1.81
_exptl_absorpt_coefficient_mu 0.713
_exptl_absorpt_correction_T_max 0.9257
_exptl_absorpt_correction_T_min 0.8706
_exptl_absorpt_correction_type multi-scan
_exptl_absorpt_process_details sadabs
_exptl_crystal_colour purple
_exptl_crystal_density_diffrn 1.403
_exptl_crystal_density_method 'not measured'
_exptl_crystal_description block
_exptl_crystal_F_000 2304
_exptl_crystal_size_max 0.20
_exptl_crystal_size_mid 0.16
_exptl_crystal_size_min 0.11
_refine_diff_density_max 0.664
_refine_diff_density_min -0.341
_refine_diff_density_rms 0.076
_refine_ls_abs_structure_details 'Flack H D (1983), Acta Cryst. A39, 876-881'
_refine_ls_abs_structure_Flack 0.02(5)
_refine_ls_extinction_method none
_refine_ls_goodness_of_fit_ref 1.012
_refine_ls_hydrogen_treatment constr
_refine_ls_matrix_type full
_refine_ls_number_parameters 178
_refine_ls_number_reflns 2604
_refine_ls_number_restraints 20
_refine_ls_restrained_S_all 1.013
_refine_ls_R_factor_all 0.1195
_refine_ls_R_factor_gt 0.0659
_refine_ls_shift/su_max 0.000
_refine_ls_shift/su_mean 0.000
_refine_ls_structure_factor_coef Fsqd
_refine_ls_weighting_details 'calc w=1/[\s^2^(Fo^2^)+(0.1214P)^2^+0.0000P] where P=(Fo^2^+2Fc^2^)/3'
_refine_ls_weighting_scheme calc
_refine_ls_wR_factor_gt 0.1745
_refine_ls_wR_factor_ref 0.2097
_reflns_number_gt 1498
_reflns_number_total 2604
_reflns_threshold_expression >2sigma(I)
_cod_data_source_file c3ce27061k.txt
_cod_data_source_block 1
_cod_original_sg_symbol_H-M I-42d
_cod_database_code 7209737

loop_
_symmetry_equiv_pos_as_xyz
'x, y, z'
'-x, -y, z'
'y, -x, -z'
'-y, x, -z'
'-x+1/2, y, -z+3/4'
'x+1/2, -y, -z+3/4'
'-y+1/2, -x, z+3/4'
'y+1/2, x, z+3/4'
'x+1/2, y+1/2, z+1/2'
'-x+1/2, -y+1/2, z+1/2'
'y+1/2, -x+1/2, -z+1/2'
'-y+1/2, x+1/2, -z+1/2'
'-x+1, y+1/2, -z+5/4'
'x+1, -y+1/2, -z+5/4'
'-y+1, -x+1/2, z+5/4'
'y+1, x+1/2, z+5/4'

loop_
_atom_site_label
_atom_site_type_symbol
_atom_site_fract_x
_atom_site_fract_y
_atom_site_fract_z
_atom_site_U_iso_or_equiv
_atom_site_adp_type
_atom_site_occupancy
_atom_site_symmetry_multiplicity
_atom_site_calc_flag
_atom_site_refinement_flags
Co1 Co 0.0000 0.5000 0.02901(3) 0.0625(4) Uani 1 2 d S
O1 O 0.0008(5) 0.3719(4) 0.07272(11) 0.0831(13) Uani 1 1 d .
O2 O -0.1550(4) 0.4364(4) 0.04889(12) 0.0712(12) Uani 1 1 d .
O3 O -0.4625(5) 0.2500 0.1250 0.117(3) Uani 1 2 d S
N1 N 0.0461(5) 0.3708(5) -0.00362(15) 0.0673(14) Uani 1 1 d .
N2 N 0.0378(5) 0.2289(5) -0.04150(16) 0.0756(17) Uani 1 1 d .
C1 C 0.1317(7) 0.2961(7) 0.0030(2) 0.085(2) Uani 1 1 d .
H1 H 0.1848 0.3035 0.0211 0.101 Uiso 1 1 calc R
C2 C 0.1281(8) 0.2115(8) -0.0200(3) 0.100(3) Uani 1 1 d .
H2 H 0.1784 0.1512 -0.0213 0.120 Uiso 1 1 calc R
C3 C -0.0062(7) 0.3257(5) -0.03180(16) 0.0647(15) Uani 1 1 d .
C4 C -0.1068(7) 0.3803(8) -0.0501(2) 0.091(2) Uani 1 1 d .
H4A H -0.1307 0.3336 -0.0696 0.136 Uiso 1 1 calc R
H4B H -0.0853 0.4535 -0.0589 0.136 Uiso 1 1 calc R
H4C H -0.1678 0.3884 -0.0335 0.136 Uiso 1 1 calc R
C7 C -0.1070(6) 0.3763(7) 0.07270(17) 0.0717(19) Uani 1 1 d .
C8 C -0.1719(6) 0.3112(7) 0.0992(2) 0.072(2) Uani 1 1 d .
C9 C -0.1144(8) 0.2500 0.1250 0.072(3) Uani 1 2 d S
H9 H -0.0357 0.2500 0.1250 0.087 Uiso 1 2 calc SR
C10 C -0.2871(7) 0.3116(9) 0.0991(2) 0.089(3) Uani 1 1 d .
H10 H -0.3284 0.3546 0.0830 0.106 Uiso 1 1 d R
C11 C -0.3451(12) 0.244(6) 0.128(2) 0.098(11) Uani 0.50 1 d P
O1W O -0.3435(6) 0.4534(6) 0.0031(2) 0.144(3) Uani 1 1 d .
O2W O 0.2171(6) 0.3319(8) 0.0993(2) 0.142(3) Uani 1 1 d .
O3W O 0.4278(7) 0.3974(8) 0.0819(3) 0.185(4) Uani 1 1 d .
C5 C 0.0005(12) 0.1605(7) -0.0722(3) 0.139(3) Uani 1 1 d DU
C6 C 0.029(2) 0.0393(11) -0.0602(6) 0.137(5) Uani 0.50 1 d PDU
C6' C 0.029(2) 0.0410(12) -0.0826(7) 0.135(5) Uani 0.50 1 d PDU

loop_
_atom_site_aniso_label
_atom_site_aniso_U_11
_atom_site_aniso_U_22
_atom_site_aniso_U_33
_atom_site_aniso_U_23
_atom_site_aniso_U_13
_atom_site_aniso_U_12
Co1 0.0604(7) 0.0776(8) 0.0496(6) 0.000 0.000 0.0008(8)
O1 0.052(2) 0.130(4) 0.066(2) 0.031(2) 0.002(3) -0.006(4)
O2 0.061(3) 0.088(3) 0.065(3) 0.015(2) -0.008(2) 0.002(2)
O3 0.043(4) 0.176(9) 0.132(7) 0.080(7) 0.000 0.000
N1 0.068(3) 0.073(3) 0.061(3) 0.005(3) 0.002(3) 0.004(3)
N2 0.074(4) 0.058(4) 0.095(4) -0.004(3) 0.016(3) 0.001(3)
C1 0.087(5) 0.090(6) 0.077(5) 0.008(5) 0.005(4) 0.022(5)
C2 0.088(6) 0.087(6) 0.125(8) 0.014(6) 0.009(6) 0.022(5)
C3 0.069(4) 0.059(4) 0.067(4) 0.010(3) 0.011(5) -0.008(4)
C4 0.085(5) 0.088(5) 0.100(6) -0.017(5) -0.025(5) 0.009(5)
C7 0.071(5) 0.098(5) 0.047(4) 0.004(4) -0.002(3) 0.005(4)
C8 0.054(4) 0.092(5) 0.072(5) 0.017(4) 0.003(3) 0.007(4)
C9 0.046(5) 0.093(7) 0.077(7) 0.011(6) 0.000 0.000
C10 0.060(5) 0.126(7) 0.079(5) 0.045(5) -0.002(4) 0.001(5)
C11 0.052(7) 0.15(2) 0.09(2) 0.060(15) -0.006(15) -0.04(2)
O1W 0.104(5) 0.118(5) 0.209(7) 0.012(5) -0.046(5) -0.003(4)
O2W 0.089(5) 0.198(8) 0.138(7) 0.036(6) -0.019(4) 0.023(5)
O3W 0.123(6) 0.150(7) 0.282(11) 0.079(8) -0.021(7) -0.015(5)
C5 0.140(7) 0.095(5) 0.183(8) -0.071(6) -0.014(9) 0.001(6)
C6 0.146(9) 0.095(7) 0.172(11) -0.081(8) -0.007(11) 0.008(7)
C6' 0.148(9) 0.086(7) 0.172(11) -0.079(8) -0.009(11) -0.002(7)

loop_
_atom_type_symbol
_atom_type_description
_atom_type_scat_dispersion_real
_atom_type_scat_dispersion_imag
_atom_type_scat_source
C C 0.0033 0.0016 'International Tables Vol C Tables 4.2.6.8 and 6.1.1.4'
H H 0.0000 0.0000 'International Tables Vol C Tables 4.2.6.8 and 6.1.1.4'
N N 0.0061 0.0033 'International Tables Vol C Tables 4.2.6.8 and 6.1.1.4'
O O 0.0106 0.0060 'International Tables Vol C Tables 4.2.6.8 and 6.1.1.4'
Co Co 0.3494 0.9721 'International Tables Vol C Tables 4.2.6.8 and 6.1.1.4'

loop_
_geom_angle_atom_site_label_1
_geom_angle_atom_site_label_2
_geom_angle_atom_site_label_3
_geom_angle
_geom_angle_site_symmetry_1
_geom_angle_site_symmetry_3
N1 Co1 N1 105.6(3) . 2_565
N1 Co1 O2 104.4(2) . 2_565
N1 Co1 O2 100.3(2) 2_565 2_565
N1 Co1 O2 100.3(2) . .
N1 Co1 O2 104.4(2) 2_565 .
O2 Co1 O2 138.5(2) 2_565 .
N1 Co1 O1 162.5(2) . 2_565
N1 Co1 O1 86.4(2) 2_565 2_565
O2 Co1 O1 60.18(18) 2_565 2_565
O2 Co1 O1 88.60(19) . 2_565
N1 Co1 O1 86.4(2) . .
N1 Co1 O1 162.5(2) 2_565 .
O2 Co1 O1 88.60(19) 2_565 .
O2 Co1 O1 60.18(18) . .
O1 Co1 O1 85.1(3) 2_565 .
C7 O1 Co1 88.2(4) . .
C7 O2 Co1 93.5(4) . .
C11 O3 C11 12(6) . 14_454
C3 N1 C1 103.3(7) . .
C3 N1 Co1 130.9(5) . .
C1 N1 Co1 124.9(5) . .
C3 N2 C2 106.2(7) . .
C3 N2 C5 125.3(7) . .
C2 N2 C5 128.2(7) . .
C2 C1 N1 110.0(8) . .
C2 C1 H1 125.0 . .
N1 C1 H1 125.0 . .
C1 C2 N2 107.6(8) . .
C1 C2 H2 126.2 . .
N2 C2 H2 126.2 . .
N2 C3 N1 112.7(7) . .
N2 C3 C4 123.7(6) . .
N1 C3 C4 123.6(6) . .
C3 C4 H4A 109.5 . .
C3 C4 H4B 109.5 . .
H4A C4 H4B 109.5 . .
C3 C4 H4C 109.5 . .
H4A C4 H4C 109.5 . .
H4B C4 H4C 109.5 . .
O1 C7 O2 117.8(6) . .
O1 C7 C8 119.9(6) . .
O2 C7 C8 122.3(6) . .
C10 C8 C9 119.4(7) . .
C10 C8 C7 121.2(7) . .
C9 C8 C7 119.4(6) . .
C8 C9 C8 121.5(9) . 14_454
C8 C9 H9 119.3 . .
C8 C9 H9 119.3 14_454 .
C11 C10 C8 122(2) 14_454 .
C11 C10 C11 6(3) 14_454 .
C8 C10 C11 116.6(15) . .
C11 C10 H10 115.9 14_454 .
C8 C10 H10 121.7 . .
C11 C10 H10 121.5 . .
C11 C11 C10 147(6) 14_454 14_454
C11 C11 O3 84(3) 14_454 .
C10 C11 O3 128(5) 14_454 .
C11 C11 C10 27(4) 14_454 .
C10 C11 C10 120.8(14) 14_454 .
O3 C11 C10 111(4) . .
N2 C5 C6' 130.5(14) . .
N2 C5 C6 102.2(11) . .
C6' C5 C6 32.2(11) . .
C6' C6 C6 91(3) . 2
C6' C6 C6' 55(3) . 2
C6 C6 C6' 35.8(10) 2 2
C6' C6 C5 71.5(11) . .
C6 C6 C5 128(3) 2 .
C6' C6 C5 109.3(13) 2 .
C6 C6' C6' 89(3) . 2
C6 C6' C6 53(3) . 2
C6' C6' C6 35.8(10) 2 2
C6 C6' C5 76.2(10) . .
C6' C6' C5 129(3) 2 .
C6 C6' C5 110.8(18) 2 .

loop_
_geom_bond_atom_site_label_1
_geom_bond_atom_site_label_2
_geom_bond_distance
_geom_bond_site_symmetry_2
Co1 N1 2.035(6) .
Co1 N1 2.035(6) 2_565
Co1 O2 2.118(4) 2_565
Co1 O2 2.118(4) .
Co1 O1 2.238(4) 2_565
Co1 O1 2.238(4) .
O1 C7 1.275(8) .
O2 C7 1.278(8) .
O3 C11 1.395(18) .
O3 C11 1.395(18) 14_454
N1 C3 1.340(8) .
N1 C1 1.366(9) .
N2 C3 1.308(8) .
N2 C2 1.355(11) .
N2 C5 1.480(11) .
C1 C2 1.326(11) .
C1 H1 0.9300 .
C2 H2 0.9300 .
C3 C4 1.519(11) .
C4 H4A 0.9600 .
C4 H4B 0.9600 .
C4 H4C 0.9600 .
C7 C8 1.475(10) .
C8 C10 1.361(10) .
C8 C9 1.391(8) .
C9 C8 1.391(8) 14_454
C9 H9 0.9300 .
C10 C11 1.28(6) 14_454
C10 C11 1.52(7) .
C10 H10 0.9300 .
C11 C11 0.28(15) 14_454
C11 C10 1.28(6) 14_454
C5 C6' 1.505(9) .
C5 C6 1.542(10) .
C6 C6' 0.85(3) .
C6 C6 1.16(4) 2
C6 C6' 1.45(3) 2
C6' C6' 1.19(5) 2
C6' C6 1.45(3) 2
